data_7151210
loop_
_publ_author_name
'Heaney, Frances'
'Lawless, Elaine'
'Mahon, Mary'
'McArdle, Patrick'
'Cunningham, Desmond'

_publ_section_title
;
 1,3-Dipolar character of 2-vinyl quinazoline 3-oxides; first and
 second generation cycloaddition products.
;
_journal_issue 12
_journal_name_full 'Organic &amp; biomolecular chemistry'
_journal_page_first 2408
_journal_page_last 2416
_journal_paper_doi 10.1039/b602423h
_journal_volume 4
_journal_year 2006
_chemical_formula_sum 'C23 H20 N2 O5'
_chemical_formula_weight 404.41
_chemical_name_systematic
;
?
;
_space_group_IT_number 2
_symmetry_cell_setting triclinic
_symmetry_space_group_name_Hall '-P 1'
_symmetry_space_group_name_H-M 'P -1'
_atom_sites_solution_hydrogens geom
_atom_sites_solution_primary direct
_atom_sites_solution_secondary difmap
_audit_creation_method SHELXL-97
_cell_angle_alpha 90.275(9)
_cell_angle_beta 101.461(11)
_cell_angle_gamma 100.074(13)
_cell_formula_units_Z 2
_cell_length_a 7.5822(15)
_cell_length_b 10.3689(13)
_cell_length_c 13.0588(9)
_cell_measurement_reflns_used 25
_cell_measurement_temperature 298(2)
_cell_measurement_theta_max 18
_cell_measurement_theta_min 12
_cell_volume 989.9(2)
_computing_cell_refinement 'XDS (W.Kabsch, 2000)'
_computing_data_collection 'Marresearch MarControl software'
_computing_data_reduction 'XDS (W.Kabsch, 2000)'
_computing_molecular_graphics 'ORTEX (P.McArdle, 1995)'
_computing_publication_material 'SHELXL-97/2 (Sheldrick,1997)'
_computing_structure_refinement 'SHELXL-97 (Sheldrick, 1997)'
_computing_structure_solution 'SHELXS-97 (Sheldrick, 1990)'
_diffrn_ambient_temperature 298(2)
_diffrn_measured_fraction_theta_full 0.918
_diffrn_measured_fraction_theta_max 0.918
_diffrn_measurement_device_type 'Marresearch image plate'
_diffrn_measurement_method '180 mm image plate'
_diffrn_radiation_monochromator graphite
_diffrn_radiation_source 'fine-focus sealed tube'
_diffrn_radiation_type MoK\a
_diffrn_radiation_wavelength 0.71069
_diffrn_reflns_av_R_equivalents 0.0579
_diffrn_reflns_av_sigmaI/netI 0.0813
_diffrn_reflns_limit_h_max 7
_diffrn_reflns_limit_h_min -7
_diffrn_reflns_limit_k_max 10
_diffrn_reflns_limit_k_min -10
_diffrn_reflns_limit_l_max 13
_diffrn_reflns_limit_l_min -12
_diffrn_reflns_number 3934
_diffrn_reflns_theta_full 20.86
_diffrn_reflns_theta_max 20.86
_diffrn_reflns_theta_min 1.59
_exptl_absorpt_coefficient_mu 0.097
_exptl_absorpt_correction_type none
_exptl_crystal_colour Colourless
_exptl_crystal_density_diffrn 1.357
_exptl_crystal_density_method 'not measured'
_exptl_crystal_description Parallelepiped
_exptl_crystal_F_000 424
_exptl_crystal_size_max 0.46
_exptl_crystal_size_mid 0.44
_exptl_crystal_size_min 0.36
_refine_diff_density_max 0.159
_refine_diff_density_min -0.163
_refine_diff_density_rms 0.042
_refine_ls_extinction_coef 0.079(10)
_refine_ls_extinction_expression Fc^*^=kFc[1+0.001xFc^2^\l^3^/sin(2\q)]^-1/4^
_refine_ls_extinction_method SHELXL
_refine_ls_goodness_of_fit_ref 1.004
_refine_ls_hydrogen_treatment constr
_refine_ls_matrix_type full
_refine_ls_number_parameters 275
_refine_ls_number_reflns 1920
_refine_ls_number_restraints 0
_refine_ls_restrained_S_all 1.004
_refine_ls_R_factor_all 0.0512
_refine_ls_R_factor_gt 0.0451
_refine_ls_shift/su_max 0.000
_refine_ls_shift/su_mean 0.000
_refine_ls_structure_factor_coef Fsqd
_refine_ls_weighting_details 'calc w=1/[\s^2^(Fo^2^)+(0.0571P)^2^+0.2197P] where P=(Fo^2^+2Fc^2^)/3'
_refine_ls_weighting_scheme calc
_refine_ls_wR_factor_gt 0.1147
_refine_ls_wR_factor_ref 0.1202
_reflns_number_gt 1684
_reflns_number_total 1920
_reflns_threshold_expression >2sigma(I)
_cod_data_source_file b602423h.txt
_cod_data_source_block fhm1_1
_cod_depositor_comments
;
The following automatic conversions were performed:
'_symmetry_cell_setting' value 'Triclinic' changed to 'triclinic'
according to '/home/saulius/struct/CIF-dictionaries/cif_core.dic'
dictionary named 'cif_core.dic' version 2.4.1 from
2010-06-29.

'_exptl_absorpt_correction_type' value 'None' changed to
'none' according to '/home/saulius/struct/CIF-dictionaries/cif_core.dic'
dictionary named 'cif_core.dic' version 2.4.1 from 2010-06-29.

Automatic conversion script
Id: cif_fix_enum 1527 2010-12-29 10:47:43Z saulius 
;
_cod_original_sg_symbol_H-M P-1
_cod_database_code 7151210

loop_
_symmetry_equiv_pos_as_xyz
'x, y, z'
'-x, -y, -z'

loop_
_atom_site_label
_atom_site_type_symbol
_atom_site_fract_x
_atom_site_fract_y
_atom_site_fract_z
_atom_site_U_iso_or_equiv
_atom_site_adp_type
_atom_site_occupancy
_atom_site_symmetry_multiplicity
_atom_site_calc_flag
_atom_site_refinement_flags
_atom_site_disorder_assembly
_atom_site_disorder_group
O1 O -0.4120(3) 0.86255(19) 0.11811(15) 0.0618(6) Uani 1 1 d . . .
O2 O 0.1689(2) 0.80762(17) 0.19941(14) 0.0496(6) Uani 1 1 d . . .
O3 O -0.0462(3) 0.98251(19) 0.34211(15) 0.0610(6) Uani 1 1 d . . .
O4 O 0.2466(2) 0.96247(17) 0.37649(14) 0.0533(6) Uani 1 1 d . . .
O5 O -0.1302(2) 0.95074(17) 0.10197(13) 0.0507(6) Uani 1 1 d . . .
N1 N 0.0231(3) 0.5386(2) 0.27794(17) 0.0447(6) Uani 1 1 d . . .
N3 N -0.1492(3) 0.6546(2) 0.36797(16) 0.0402(6) Uani 1 1 d . . .
C2 C 0.0047(3) 0.6047(2) 0.3584(2) 0.0398(7) Uani 1 1 d . . .
C4 C -0.2378(3) 0.7169(2) 0.29769(19) 0.0372(7) Uani 1 1 d . . .
C5 C -0.1553(3) 0.7624(2) 0.20175(18) 0.0357(6) Uani 1 1 d . . .
C5A C -0.1756(3) 0.6373(2) 0.13580(18) 0.0369(7) Uani 1 1 d . . .
C6 C -0.2734(3) 0.6212(3) 0.03338(19) 0.0438(7) Uani 1 1 d . . .
H6 H -0.3289 0.6890 0.0035 0.057 Uiso 1 1 calc R . .
C7 C -0.2900(4) 0.5077(3) -0.0248(2) 0.0522(8) Uani 1 1 d . . .
H7 H -0.3548 0.4999 -0.0936 0.068 Uiso 1 1 calc R . .
C8 C -0.2114(4) 0.4055(3) 0.0182(2) 0.0544(8) Uani 1 1 d . . .
H8 H -0.2244 0.3280 -0.0209 0.071 Uiso 1 1 calc R . .
C9 C -0.1139(4) 0.4185(3) 0.1188(2) 0.0510(7) Uani 1 1 d . . .
H9 H -0.0599 0.3494 0.1472 0.066 Uiso 1 1 calc R . .
C9A C -0.0935(3) 0.5332(2) 0.18001(19) 0.0400(7) Uani 1 1 d . . .
C10 C 0.0465(3) 0.8284(2) 0.23880(19) 0.0360(7) Uani 1 1 d . . .
C11 C 0.0771(4) 0.9332(2) 0.32578(19) 0.0402(7) Uani 1 1 d . . .
C12 C 0.2840(4) 1.0643(3) 0.4585(2) 0.0696(10) Uani 1 1 d . . .
H12A H 0.2309 1.1381 0.4322 0.097 Uiso 1 1 calc R . .
H12B H 0.4138 1.0911 0.4812 0.097 Uiso 1 1 calc R . .
H12C H 0.2320 1.0310 0.5165 0.097 Uiso 1 1 calc R . .
C13 C -0.2519(4) 0.8629(2) 0.13793(19) 0.0415(7) Uani 1 1 d . . .
C14 C -0.2018(4) 1.0536(3) 0.0413(2) 0.0654(9) Uani 1 1 d . . .
H14A H -0.2909 1.0152 -0.0187 0.092 Uiso 1 1 calc R . .
H14B H -0.1037 1.1104 0.0188 0.092 Uiso 1 1 calc R . .
H14C H -0.2582 1.1032 0.0836 0.092 Uiso 1 1 calc R . .
C15 C 0.1524(3) 0.6158(3) 0.4501(2) 0.0450(7) Uani 1 1 d . . .
H15 H 0.2433 0.5669 0.4476 0.058 Uiso 1 1 calc R . .
C16 C 0.1706(3) 0.6878(3) 0.5362(2) 0.0447(7) Uani 1 1 d . . .
H16 H 0.0739 0.7293 0.5428 0.058 Uiso 1 1 calc R . .
C17 C 0.3299(3) 0.7079(2) 0.62242(19) 0.0433(7) Uani 1 1 d . . .
C18 C 0.4627(4) 0.6294(3) 0.6342(2) 0.0530(8) Uani 1 1 d . . .
H18 H 0.4459 0.5564 0.5893 0.069 Uiso 1 1 calc R . .
C19 C 0.6185(4) 0.6573(3) 0.7110(2) 0.0619(9) Uani 1 1 d . . .
H19 H 0.7058 0.6034 0.7175 0.081 Uiso 1 1 calc R . .
C20 C 0.6454(4) 0.7646(3) 0.7780(2) 0.0636(9) Uani 1 1 d . . .
H20 H 0.7516 0.7842 0.8292 0.083 Uiso 1 1 calc R . .
C21 C 0.5154(4) 0.8425(3) 0.7691(2) 0.0644(9) Uani 1 1 d . . .
H21 H 0.5335 0.9153 0.8143 0.084 Uiso 1 1 calc R . .
C22 C 0.3587(4) 0.8138(3) 0.6936(2) 0.0556(8) Uani 1 1 d . . .
H22 H 0.2698 0.8660 0.6899 0.072 Uiso 1 1 calc R . .
C23 C -0.4218(3) 0.7396(3) 0.3087(2) 0.0503(8) Uani 1 1 d . . .
H23A H -0.4476 0.7062 0.3735 0.070 Uiso 1 1 calc R . .
H23B H -0.5126 0.6954 0.2516 0.070 Uiso 1 1 calc R . .
H23C H -0.4238 0.8319 0.3079 0.070 Uiso 1 1 calc R . .

loop_
_atom_site_aniso_label
_atom_site_aniso_U_11
_atom_site_aniso_U_22
_atom_site_aniso_U_33
_atom_site_aniso_U_23
_atom_site_aniso_U_13
_atom_site_aniso_U_12
O1 0.0421(12) 0.0726(15) 0.0721(14) 0.0214(10) 0.0038(10) 0.0224(10)
O2 0.0390(11) 0.0560(13) 0.0561(12) -0.0020(9) 0.0118(10) 0.0126(9)
O3 0.0511(12) 0.0638(14) 0.0689(14) -0.0168(10) 0.0087(11) 0.0174(11)
O4 0.0411(12) 0.0587(13) 0.0545(12) -0.0105(10) 0.0049(10) -0.0002(9)
O5 0.0507(11) 0.0500(12) 0.0544(11) 0.0203(9) 0.0100(9) 0.0173(9)
N1 0.0441(13) 0.0444(14) 0.0459(15) 0.0047(11) 0.0027(12) 0.0161(10)
N3 0.0358(12) 0.0445(13) 0.0393(13) 0.0061(11) 0.0047(11) 0.0075(11)
C2 0.0405(16) 0.0365(16) 0.0422(17) 0.0112(13) 0.0053(14) 0.0093(12)
C4 0.0330(14) 0.0385(15) 0.0382(15) -0.0012(12) 0.0027(12) 0.0061(12)
C5 0.0323(13) 0.0381(15) 0.0376(14) 0.0051(12) 0.0035(11) 0.0127(11)
C5A 0.0321(13) 0.0412(16) 0.0378(16) 0.0048(12) 0.0066(12) 0.0086(12)
C6 0.0441(15) 0.0468(18) 0.0398(16) 0.0026(13) 0.0045(13) 0.0106(13)
C7 0.0515(17) 0.057(2) 0.0421(16) -0.0040(16) 0.0009(13) 0.0046(15)
C8 0.0612(18) 0.0437(18) 0.0554(19) -0.0107(15) 0.0093(16) 0.0048(14)
C9 0.0557(17) 0.0419(17) 0.0551(19) -0.0014(14) 0.0070(15) 0.0126(13)
C9A 0.0383(14) 0.0424(17) 0.0408(16) 0.0041(13) 0.0076(13) 0.0113(12)
C10 0.0375(15) 0.0352(15) 0.0383(14) 0.0072(12) 0.0080(13) 0.0146(12)
C11 0.0368(17) 0.0424(16) 0.0423(16) 0.0063(13) 0.0080(14) 0.0097(14)
C12 0.0634(19) 0.075(2) 0.060(2) -0.0237(18) 0.0071(16) -0.0082(16)
C13 0.0415(17) 0.0447(17) 0.0379(15) 0.0014(12) 0.0037(14) 0.0119(14)
C14 0.079(2) 0.058(2) 0.0655(19) 0.0278(16) 0.0173(17) 0.0272(16)
C15 0.0419(15) 0.0465(17) 0.0472(17) 0.0136(14) 0.0037(14) 0.0157(13)
C16 0.0401(15) 0.0508(18) 0.0444(17) 0.0084(14) 0.0058(13) 0.0141(13)
C17 0.0428(15) 0.0486(17) 0.0397(15) 0.0116(14) 0.0058(13) 0.0138(13)
C18 0.0551(17) 0.0520(18) 0.0499(17) 0.0057(13) -0.0031(15) 0.0199(15)
C19 0.0597(19) 0.067(2) 0.0584(19) 0.0077(17) -0.0037(17) 0.0264(16)
C20 0.0547(18) 0.082(2) 0.0471(18) 0.0022(17) -0.0090(15) 0.0150(17)
C21 0.069(2) 0.078(2) 0.0429(17) -0.0089(15) -0.0008(16) 0.0201(18)
C22 0.0556(18) 0.068(2) 0.0466(17) 0.0004(15) 0.0053(16) 0.0268(15)
C23 0.0401(15) 0.0609(19) 0.0517(17) 0.0045(14) 0.0109(13) 0.0120(13)

loop_
_atom_type_symbol
_atom_type_description
_atom_type_scat_dispersion_real
_atom_type_scat_dispersion_imag
_atom_type_scat_source
C C 0.0033 0.0016 'International Tables Vol C Tables 4.2.6.8 and 6.1.1.4'
H H 0.0000 0.0000 'International Tables Vol C Tables 4.2.6.8 and 6.1.1.4'
N N 0.0061 0.0033 'International Tables Vol C Tables 4.2.6.8 and 6.1.1.4'
O O 0.0106 0.0060 'International Tables Vol C Tables 4.2.6.8 and 6.1.1.4'

loop_
_geom_angle_atom_site_label_1
_geom_angle_atom_site_label_2
_geom_angle_atom_site_label_3
_geom_angle
_geom_angle_site_symmetry_1
_geom_angle_site_symmetry_3
_geom_angle_publ_flag
C11 O4 C12 115.8(2) . . ?
C13 O5 C14 116.3(2) . . ?
C2 N1 C9A 123.5(2) . . ?
C4 N3 C2 124.6(2) . . ?
N1 C2 N3 125.7(2) . . ?
N1 C2 C15 116.6(2) . . ?
N3 C2 C15 117.4(2) . . ?
N3 C4 C23 118.6(2) . . ?
N3 C4 C5 119.5(2) . . ?
C23 C4 C5 121.9(2) . . ?
C5A C5 C13 110.34(19) . . ?
C5A C5 C10 112.35(19) . . ?
C13 C5 C10 106.65(19) . . ?
C5A C5 C4 104.50(19) . . ?
C13 C5 C4 113.7(2) . . ?
C10 C5 C4 109.48(19) . . ?
C6 C5A C9A 118.4(2) . . ?
C6 C5A C5 122.5(2) . . ?
C9A C5A C5 119.1(2) . . ?
C7 C6 C5A 121.6(2) . . ?
C6 C7 C8 120.2(3) . . ?
C9 C8 C7 119.5(2) . . ?
C8 C9 C9A 121.7(3) . . ?
N1 C9A C9 115.9(2) . . ?
N1 C9A C5A 125.2(2) . . ?
C9 C9A C5A 118.6(2) . . ?
O2 C10 C11 121.5(2) . . ?
O2 C10 C5 124.3(2) . . ?
C11 C10 C5 114.0(2) . . ?
O3 C11 O4 125.4(2) . . ?
O3 C11 C10 120.9(2) . . ?
O4 C11 C10 113.7(2) . . ?
O1 C13 O5 123.3(2) . . ?
O1 C13 C5 126.5(2) . . ?
O5 C13 C5 110.1(2) . . ?
C16 C15 C2 126.9(2) . . ?
C15 C16 C17 125.6(2) . . ?
C18 C17 C22 117.2(2) . . ?
C18 C17 C16 122.7(2) . . ?
C22 C17 C16 120.0(2) . . ?
C19 C18 C17 121.3(3) . . ?
C20 C19 C18 120.1(3) . . ?
C21 C20 C19 119.8(3) . . ?
C20 C21 C22 120.3(3) . . ?
C21 C22 C17 121.3(3) . . ?

loop_
_geom_bond_atom_site_label_1
_geom_bond_atom_site_label_2
_geom_bond_distance
_geom_bond_site_symmetry_2
_geom_bond_publ_flag
O1 C13 1.189(3) . ?
O2 C10 1.197(3) . ?
O3 C11 1.194(3) . ?
O4 C11 1.306(3) . ?
O4 C12 1.451(3) . ?
O5 C13 1.336(3) . ?
O5 C14 1.449(3) . ?
N1 C2 1.295(3) . ?
N1 C9A 1.398(3) . ?
N3 C4 1.274(3) . ?
N3 C2 1.384(3) . ?
C2 C15 1.457(3) . ?
C4 C23 1.488(3) . ?
C4 C5 1.548(4) . ?
C5 C5A 1.521(3) . ?
C5 C13 1.533(3) . ?
C5 C10 1.543(3) . ?
C5A C6 1.388(3) . ?
C5A C9A 1.409(3) . ?
C6 C7 1.371(4) . ?
C7 C8 1.374(4) . ?
C8 C9 1.366(4) . ?
C9 C9A 1.398(4) . ?
C10 C11 1.523(4) . ?
C15 C16 1.317(4) . ?
C16 C17 1.462(4) . ?
C17 C18 1.388(4) . ?
C17 C22 1.394(4) . ?
C18 C19 1.375(4) . ?
C19 C20 1.373(4) . ?
C20 C21 1.368(4) . ?
C21 C22 1.371(4) . ?

loop_
_cod_related_entry_id
_cod_related_entry_database
_cod_related_entry_code
1 ChemSpider 9793074
